data_7040930
loop_
_publ_author_name
'Kosanovich, Alex J.'
'Shih, Wei-Chun'
'Ram\'irez-Contreras, Rodrigo'
'Ozerov, Oleg V.'

_publ_section_title
;
 N-H cleavage as a route to new pincer complexes of high-valent rhenium.
;
_journal_issue 46
_journal_name_full 'Dalton transactions (Cambridge, England : 2003)'
_journal_page_first 18532
_journal_page_last 18540
_journal_paper_doi 10.1039/c6dt03640f
_journal_volume 45
_journal_year 2016
_chemical_formula_sum 'C31 H39 F3 N2 O4 P Re S'
_chemical_formula_weight 809.87
_chemical_name_systematic (PNN)ReO(OTf)
_space_group_crystal_system monoclinic
_space_group_IT_number 14
_space_group_name_Hall '-P 2yn'
_space_group_name_H-M_alt 'P 1 21/n 1'
_symmetry_space_group_name_Hall '-P 2yn'
_symmetry_space_group_name_H-M 'P 1 21/n 1'
_atom_sites_solution_hydrogens geom
_audit_creation_method SHELXL-2014/7
_audit_update_record
;
2016-09-16 deposited with the CCDC.
2016-10-17 downloaded from the CCDC.
;
_cell_angle_alpha 90
_cell_angle_beta 90.579(5)
_cell_angle_gamma 90
_cell_formula_units_Z 4
_cell_length_a 9.305(4)
_cell_length_b 17.154(7)
_cell_length_c 20.738(9)
_cell_measurement_reflns_used 9978
_cell_measurement_temperature 150(2)
_cell_measurement_theta_max 54.799
_cell_measurement_theta_min 4.590
_cell_volume 3310(2)
_computing_structure_refinement 'SHELXL-2014/7 (Sheldrick, 2014)'
_diffrn_ambient_temperature 150(2)
_diffrn_measured_fraction_theta_full 0.999
_diffrn_measured_fraction_theta_max 0.995
_diffrn_measurement_device_type 'Bruker APEX-II CCD'
_diffrn_radiation_type MoK\a
_diffrn_radiation_wavelength 0.71073
_diffrn_reflns_av_R_equivalents 0.0436
_diffrn_reflns_av_unetI/netI 0.0328
_diffrn_reflns_Laue_measured_fraction_full 0.999
_diffrn_reflns_Laue_measured_fraction_max 0.995
_diffrn_reflns_limit_h_max 12
_diffrn_reflns_limit_h_min -12
_diffrn_reflns_limit_k_max 22
_diffrn_reflns_limit_k_min -22
_diffrn_reflns_limit_l_max 26
_diffrn_reflns_limit_l_min -26
_diffrn_reflns_number 37741
_diffrn_reflns_point_group_measured_fraction_full 0.999
_diffrn_reflns_point_group_measured_fraction_max 0.995
_diffrn_reflns_theta_full 25.242
_diffrn_reflns_theta_max 27.519
_diffrn_reflns_theta_min 1.964
_exptl_absorpt_coefficient_mu 3.837
_exptl_absorpt_correction_T_max 0.7456
_exptl_absorpt_correction_T_min 0.5423
_exptl_absorpt_correction_type multi-scan
_exptl_absorpt_process_details sadabs
_exptl_crystal_colour 'dark red'
_exptl_crystal_density_diffrn 1.625
_exptl_crystal_description block
_exptl_crystal_F_000 1616
_exptl_crystal_recrystallization_method 'Re-crystallisation from solvent: Et2O/ Pentane'
_exptl_crystal_size_max 0.150
_exptl_crystal_size_mid 0.120
_exptl_crystal_size_min 0.080
_refine_diff_density_max 1.798
_refine_diff_density_min -0.573
_refine_diff_density_rms 0.109
_refine_ls_extinction_method none
_refine_ls_goodness_of_fit_ref 1.056
_refine_ls_hydrogen_treatment constr
_refine_ls_matrix_type full
_refine_ls_number_parameters 397
_refine_ls_number_reflns 7567
_refine_ls_number_restraints 0
_refine_ls_restrained_S_all 1.056
_refine_ls_R_factor_all 0.0349
_refine_ls_R_factor_gt 0.0263
_refine_ls_shift/su_max 0.000
_refine_ls_shift/su_mean 0.000
_refine_ls_structure_factor_coef Fsqd
_refine_ls_weighting_details 'w=1/[\s^2^(Fo^2^)+(0.0337P)^2^+2.1533P] where P=(Fo^2^+2Fc^2^)/3'
_refine_ls_weighting_scheme calc
_refine_ls_wR_factor_gt 0.0637
_refine_ls_wR_factor_ref 0.0670
_reflns_Friedel_coverage 0.000
_reflns_number_gt 6428
_reflns_number_total 7567
_reflns_threshold_expression 'I > 2\s(I)'
_cod_data_source_file c6dt03640f2.cif
_cod_data_source_block 4-OTf
_cod_depositor_comments 'Adding full bibliography for 7040927--7040930.cif.'
_cod_database_code 7040930
_shelx_shelxl_version_number 2014/7
_shelx_space_group_comment
;
The symmetry employed for this shelxl refinement is uniquely defined
by the following loop, which should always be used as a source of
symmetry information in preference to the above space-group names.
They are only intended as comments.
;
_shelx_estimated_absorpt_t_min 0.597
_shelx_estimated_absorpt_t_max 0.749

loop_
_space_group_symop_operation_xyz
'x, y, z'
'-x+1/2, y+1/2, -z+1/2'
'-x, -y, -z'
'x-1/2, -y-1/2, z-1/2'

loop_
_atom_site_label
_atom_site_type_symbol
_atom_site_fract_x
_atom_site_fract_y
_atom_site_fract_z
_atom_site_U_iso_or_equiv
_atom_site_adp_type
_atom_site_occupancy
_atom_site_site_symmetry_order
_atom_site_calc_flag
_atom_site_refinement_flags_posn
_atom_site_refinement_flags_adp
Re1 Re -0.03527(2) 0.22510(2) 0.10075(2) 0.01802(5) Uani 1 1 d . .
O1 O -0.1378(3) 0.23652(13) 0.03324(12) 0.0288(5) Uani 1 1 d . .
C1 C -0.3211(5) 0.4315(2) 0.1177(2) 0.0474(11) Uani 1 1 d . .
S1 S -0.27091(9) 0.35268(5) 0.17227(4) 0.02671(18) Uani 1 1 d . .
P1 P -0.14489(9) 0.12129(5) 0.16004(4) 0.01934(17) Uani 1 1 d . .
C2 C 0.0795(3) 0.06068(17) 0.09543(15) 0.0202(6) Uani 1 1 d . .
F1 F -0.3282(4) 0.40747(17) 0.05727(14) 0.0731(9) Uani 1 1 d . .
F2 F -0.4480(3) 0.45997(17) 0.13348(18) 0.0804(10) Uani 1 1 d . .
F3 F -0.2266(3) 0.48950(14) 0.12100(16) 0.0690(8) Uani 1 1 d . .
C3 C -0.0373(3) 0.03989(18) 0.13413(15) 0.0210(6) Uani 1 1 d . .
O2 O -0.1368(2) 0.32534(14) 0.14433(13) 0.0319(6) Uani 1 1 d . .
O3 O -0.2480(3) 0.38984(17) 0.23295(14) 0.0485(8) Uani 1 1 d . .
O4 O -0.3858(3) 0.29818(15) 0.16767(14) 0.0359(6) Uani 1 1 d . .
C4 C -0.0559(4) -0.03780(18) 0.15355(16) 0.0256(7) Uani 1 1 d . .
H4 H -0.1345 -0.0509 0.1803 0.031 Uiso 1 1 calc R U
N1 N 0.0969(3) 0.14061(15) 0.07867(13) 0.0200(5) Uani 1 1 d . .
N2 N 0.1333(3) 0.28241(15) 0.13090(13) 0.0199(5) Uani 1 1 d . .
C5 C 0.0374(4) -0.09547(19) 0.13462(17) 0.0264(7) Uani 1 1 d . .
C6 C 0.1533(4) -0.0741(2) 0.09613(17) 0.0293(8) Uani 1 1 d . .
H6 H 0.2185 -0.1132 0.0824 0.035 Uiso 1 1 calc R U
C7 C 0.1758(4) 0.00202(19) 0.07751(16) 0.0258(7) Uani 1 1 d . .
H7 H 0.2573 0.0148 0.0523 0.031 Uiso 1 1 calc R U
C8 C 0.0127(4) -0.1804(2) 0.1533(2) 0.0381(9) Uani 1 1 d . .
H8A H -0.0617 -0.2030 0.1252 0.057 Uiso 1 1 calc R U
H8B H -0.0185 -0.1831 0.1982 0.057 Uiso 1 1 calc R U
H8C H 0.1023 -0.2097 0.1485 0.057 Uiso 1 1 calc R U
C9 C 0.2190(3) 0.16182(17) 0.04080(15) 0.0199(6) Uani 1 1 d . .
C14 C 0.2366(4) 0.13670(19) -0.02213(16) 0.0249(7) Uani 1 1 d . .
H14 H 0.1709 0.1004 -0.0405 0.030 Uiso 1 1 calc R U
C13 C 0.3503(4) 0.1645(2) -0.05833(16) 0.0280(7) Uani 1 1 d . .
H13 H 0.3617 0.1470 -0.1014 0.034 Uiso 1 1 calc R U
C12 C 0.4476(4) 0.21775(19) -0.03250(17) 0.0259(7) Uani 1 1 d . .
C11 C 0.4296(4) 0.24238(19) 0.03094(17) 0.0239(7) Uani 1 1 d . .
H11 H 0.4962 0.2782 0.0494 0.029 Uiso 1 1 calc R U
C10 C 0.3151(3) 0.21513(17) 0.06785(16) 0.0204(6) Uani 1 1 d . .
C16 C 0.2793(3) 0.24636(19) 0.13317(17) 0.0237(7) Uani 1 1 d . .
H16A H 0.2813 0.2036 0.1652 0.028 Uiso 1 1 calc R U
H16B H 0.3514 0.2858 0.1464 0.028 Uiso 1 1 calc R U
C15 C 0.5686(4) 0.2507(2) -0.0718(2) 0.0366(9) Uani 1 1 d . .
H15A H 0.5704 0.2250 -0.1139 0.055 Uiso 1 1 calc R U
H15B H 0.6601 0.2417 -0.0492 0.055 Uiso 1 1 calc R U
H15C H 0.5540 0.3068 -0.0777 0.055 Uiso 1 1 calc R U
C17 C 0.1388(3) 0.36742(18) 0.13192(16) 0.0225(7) Uani 1 1 d . .
C18 C 0.1365(4) 0.4104(2) 0.07497(18) 0.0287(8) Uani 1 1 d . .
C19 C 0.1387(4) 0.4918(2) 0.0799(2) 0.0359(9) Uani 1 1 d . .
H19 H 0.1371 0.5220 0.0415 0.043 Uiso 1 1 calc R U
C20 C 0.1430(4) 0.5299(2) 0.1387(2) 0.0365(9) Uani 1 1 d . .
C21 C 0.1497(4) 0.4851(2) 0.1941(2) 0.0331(8) Uani 1 1 d . .
H21 H 0.1564 0.5105 0.2347 0.040 Uiso 1 1 calc R U
C26 C -0.3348(3) 0.10662(19) 0.13549(16) 0.0243(7) Uani 1 1 d . .
H26 H -0.3842 0.1582 0.1388 0.029 Uiso 1 1 calc R U
C27 C -0.3451(4) 0.0808(2) 0.06556(17) 0.0297(8) Uani 1 1 d . .
H27A H -0.2905 0.1170 0.0386 0.045 Uiso 1 1 calc R U
H27B H -0.4460 0.0807 0.0516 0.045 Uiso 1 1 calc R U
H27C H -0.3052 0.0282 0.0614 0.045 Uiso 1 1 calc R U
C28 C -0.4154(4) 0.0494(2) 0.17882(19) 0.0405(9) Uani 1 1 d . .
H28A H -0.5158 0.0456 0.1643 0.061 Uiso 1 1 calc R U
H28B H -0.4119 0.0681 0.2235 0.061 Uiso 1 1 calc R U
H28C H -0.3701 -0.0021 0.1763 0.061 Uiso 1 1 calc R U
C29 C -0.1308(4) 0.1189(2) 0.24861(16) 0.0276(7) Uani 1 1 d . .
H29 H -0.1707 0.0678 0.2633 0.033 Uiso 1 1 calc R U
C31 C -0.2170(4) 0.1833(2) 0.28132(18) 0.0372(9) Uani 1 1 d . .
H31A H -0.1741 0.2340 0.2715 0.056 Uiso 1 1 calc R U
H31B H -0.2158 0.1750 0.3281 0.056 Uiso 1 1 calc R U
H31C H -0.3165 0.1821 0.2653 0.056 Uiso 1 1 calc R U
C30 C 0.0273(4) 0.1218(2) 0.26950(18) 0.0366(9) Uani 1 1 d . .
H30A H 0.0791 0.0783 0.2498 0.055 Uiso 1 1 calc R U
H30B H 0.0342 0.1177 0.3166 0.055 Uiso 1 1 calc R U
H30C H 0.0697 0.1712 0.2556 0.055 Uiso 1 1 calc R U
C25 C 0.1350(5) 0.6178(2) 0.1418(3) 0.0512(12) Uani 1 1 d . .
H25A H 0.1893 0.6402 0.1060 0.077 Uiso 1 1 calc R U
H25B H 0.1762 0.6359 0.1828 0.077 Uiso 1 1 calc R U
H25C H 0.0344 0.6344 0.1385 0.077 Uiso 1 1 calc R U
C24 C 0.1431(4) 0.3574(2) 0.25362(17) 0.0369(9) Uani 1 1 d . .
H24A H 0.0487 0.3327 0.2578 0.055 Uiso 1 1 calc R U
H24B H 0.1604 0.3920 0.2905 0.055 Uiso 1 1 calc R U
H24C H 0.2178 0.3172 0.2525 0.055 Uiso 1 1 calc R U
C23 C 0.1252(5) 0.3739(2) 0.00894(17) 0.0377(9) Uani 1 1 d . .
H23A H 0.1559 0.4117 -0.0236 0.057 Uiso 1 1 calc R U
H23B H 0.0254 0.3586 0.0003 0.057 Uiso 1 1 calc R U
H23C H 0.1871 0.3278 0.0072 0.057 Uiso 1 1 calc R U
C22 C 0.1469(4) 0.4042(2) 0.19233(17) 0.0280(8) Uani 1 1 d . .

loop_
_atom_site_aniso_label
_atom_site_aniso_U_11
_atom_site_aniso_U_22
_atom_site_aniso_U_33
_atom_site_aniso_U_23
_atom_site_aniso_U_13
_atom_site_aniso_U_12
Re1 0.01693(7) 0.01354(7) 0.02360(8) -0.00039(5) 0.00143(5) 0.00056(5)
O1 0.0296(14) 0.0224(12) 0.0342(14) 0.0036(10) -0.0049(11) -0.0007(10)
C1 0.046(3) 0.027(2) 0.069(3) 0.004(2) 0.002(2) 0.0053(18)
S1 0.0209(4) 0.0222(4) 0.0372(5) -0.0069(3) 0.0054(3) 0.0012(3)
P1 0.0193(4) 0.0151(4) 0.0237(4) -0.0002(3) 0.0025(3) 0.0007(3)
C2 0.0218(16) 0.0151(15) 0.0237(16) -0.0005(12) -0.0009(13) 0.0020(12)
F1 0.105(3) 0.0556(18) 0.0584(18) 0.0189(15) -0.0155(17) -0.0047(17)
F2 0.0482(18) 0.0548(18) 0.138(3) 0.0135(19) 0.0031(18) 0.0292(14)
F3 0.0689(19) 0.0263(13) 0.112(2) 0.0123(14) 0.0080(17) -0.0099(13)
C3 0.0206(16) 0.0163(15) 0.0262(17) -0.0001(13) -0.0004(13) -0.0006(12)
O2 0.0191(12) 0.0221(12) 0.0547(16) -0.0105(11) 0.0072(11) 0.0016(10)
O3 0.0476(18) 0.0503(18) 0.0476(17) -0.0223(14) 0.0056(14) -0.0031(14)
O4 0.0255(14) 0.0300(13) 0.0523(17) -0.0045(12) 0.0045(12) -0.0057(11)
C4 0.0283(18) 0.0193(16) 0.0294(18) 0.0024(13) 0.0029(14) -0.0031(13)
N1 0.0187(13) 0.0153(13) 0.0259(14) -0.0007(11) 0.0036(11) -0.0005(10)
N2 0.0163(13) 0.0190(13) 0.0244(14) -0.0017(11) 0.0006(10) 0.0024(10)
C5 0.0303(19) 0.0170(16) 0.0319(19) 0.0016(13) -0.0031(14) 0.0017(13)
C6 0.032(2) 0.0206(17) 0.036(2) -0.0010(14) 0.0043(15) 0.0087(14)
C7 0.0247(18) 0.0214(17) 0.0315(18) -0.0020(14) 0.0042(14) 0.0044(13)
C8 0.042(2) 0.0183(18) 0.054(2) 0.0065(17) 0.0016(18) 0.0018(16)
C9 0.0177(15) 0.0164(15) 0.0256(16) 0.0016(12) 0.0053(12) 0.0028(12)
C14 0.0276(18) 0.0201(16) 0.0270(17) -0.0026(13) 0.0002(13) 0.0003(13)
C13 0.035(2) 0.0281(18) 0.0211(16) 0.0002(14) 0.0049(14) 0.0064(15)
C12 0.0216(17) 0.0246(17) 0.0315(19) 0.0078(14) 0.0045(14) 0.0073(13)
C11 0.0207(17) 0.0199(16) 0.0309(18) 0.0045(13) 0.0003(14) 0.0005(13)
C10 0.0176(16) 0.0171(15) 0.0265(17) 0.0004(12) -0.0017(12) 0.0053(12)
C16 0.0186(17) 0.0229(16) 0.0296(18) -0.0033(14) -0.0007(14) 0.0012(13)
C15 0.032(2) 0.041(2) 0.037(2) 0.0099(18) 0.0081(17) 0.0008(17)
C17 0.0156(15) 0.0156(15) 0.0364(19) -0.0037(13) 0.0010(13) -0.0022(12)
C18 0.0211(17) 0.0254(18) 0.040(2) 0.0025(15) 0.0037(15) -0.0014(14)
C19 0.028(2) 0.0220(18) 0.058(3) 0.0094(17) 0.0071(17) 0.0008(15)
C20 0.0205(18) 0.0204(18) 0.069(3) -0.0070(18) 0.0037(17) -0.0025(14)
C21 0.0223(18) 0.0260(18) 0.051(2) -0.0144(17) 0.0025(16) -0.0021(14)
C26 0.0173(16) 0.0208(16) 0.0348(19) -0.0024(14) 0.0017(14) -0.0010(12)
C27 0.0276(19) 0.0264(18) 0.035(2) -0.0035(15) -0.0051(15) -0.0024(14)
C28 0.029(2) 0.047(2) 0.045(2) 0.0065(19) 0.0054(17) -0.0129(18)
C29 0.033(2) 0.0243(17) 0.0254(17) 0.0015(14) 0.0031(14) 0.0032(14)
C31 0.042(2) 0.042(2) 0.0275(19) -0.0076(17) 0.0044(16) 0.0062(18)
C30 0.041(2) 0.037(2) 0.031(2) -0.0037(16) -0.0086(16) 0.0060(17)
C25 0.040(2) 0.023(2) 0.091(4) -0.006(2) 0.001(2) -0.0007(17)
C24 0.042(2) 0.041(2) 0.0287(19) -0.0141(17) 0.0003(16) -0.0021(18)
C23 0.050(2) 0.031(2) 0.032(2) 0.0100(16) 0.0024(17) 0.0056(18)
C22 0.0178(17) 0.0273(18) 0.039(2) -0.0078(15) 0.0024(14) -0.0042(13)

loop_
_atom_type_symbol
_atom_type_description
_atom_type_scat_dispersion_real
_atom_type_scat_dispersion_imag
_atom_type_scat_source
C C 0.0033 0.0016 'International Tables Vol C Tables 4.2.6.8 and 6.1.1.4'
H H 0.0000 0.0000 'International Tables Vol C Tables 4.2.6.8 and 6.1.1.4'
N N 0.0061 0.0033 'International Tables Vol C Tables 4.2.6.8 and 6.1.1.4'
O O 0.0106 0.0060 'International Tables Vol C Tables 4.2.6.8 and 6.1.1.4'
F F 0.0171 0.0103 'International Tables Vol C Tables 4.2.6.8 and 6.1.1.4'
P P 0.1023 0.0942 'International Tables Vol C Tables 4.2.6.8 and 6.1.1.4'
S S 0.1246 0.1234 'International Tables Vol C Tables 4.2.6.8 and 6.1.1.4'
Re Re -1.0185 7.2310 'International Tables Vol C Tables 4.2.6.8 and 6.1.1.4'

loop_
_geom_angle_atom_site_label_1
_geom_angle_atom_site_label_2
_geom_angle_atom_site_label_3
_geom_angle
O1 Re1 N2 130.56(11)
O1 Re1 N1 103.99(12)
N2 Re1 N1 86.72(11)
O1 Re1 O2 90.48(11)
N2 Re1 O2 79.56(10)
N1 Re1 O2 164.51(10)
O1 Re1 P1 105.67(8)
N2 Re1 P1 123.74(8)
N1 Re1 P1 80.89(8)
O2 Re1 P1 100.73(8)
F1 C1 F2 108.2(4)
F1 C1 F3 108.0(4)
F2 C1 F3 107.6(4)
F1 C1 S1 111.6(3)
F2 C1 S1 110.2(3)
F3 C1 S1 111.1(3)
O4 S1 O3 117.31(18)
O4 S1 O2 114.04(15)
O3 S1 O2 111.95(17)
O4 S1 C1 104.98(19)
O3 S1 C1 104.6(2)
O2 S1 C1 101.95(19)
C3 P1 C29 104.25(15)
C3 P1 C26 110.14(15)
C29 P1 C26 109.23(16)
C3 P1 Re1 100.48(11)
C29 P1 Re1 120.13(12)
C26 P1 Re1 111.71(11)
C7 C2 C3 118.1(3)
C7 C2 N1 123.5(3)
C3 C2 N1 118.4(3)
C2 C3 C4 120.3(3)
C2 C3 P1 114.2(2)
C4 C3 P1 125.4(3)
S1 O2 Re1 143.17(15)
C5 C4 C3 121.4(3)
C5 C4 H4 119.3
C3 C4 H4 119.3
C2 N1 C9 118.1(2)
C2 N1 Re1 125.6(2)
C9 N1 Re1 116.30(19)
C17 N2 C16 112.5(2)
C17 N2 Re1 122.4(2)
C16 N2 Re1 122.0(2)
C4 C5 C6 117.8(3)
C4 C5 C8 121.1(3)
C6 C5 C8 121.0(3)
C7 C6 C5 122.0(3)
C7 C6 H6 119.0
C5 C6 H6 119.0
C6 C7 C2 120.5(3)
C6 C7 H7 119.8
C2 C7 H7 119.8
C5 C8 H8A 109.5
C5 C8 H8B 109.5
H8A C8 H8B 109.5
C5 C8 H8C 109.5
H8A C8 H8C 109.5
H8B C8 H8C 109.5
C14 C9 C10 120.1(3)
C14 C9 N1 122.6(3)
C10 C9 N1 117.0(3)
C9 C14 C13 120.0(3)
C9 C14 H14 120.0
C13 C14 H14 120.0
C14 C13 C12 121.0(3)
C14 C13 H13 119.5
C12 C13 H13 119.5
C13 C12 C11 118.6(3)
C13 C12 C15 121.7(3)
C11 C12 C15 119.6(3)
C12 C11 C10 121.0(3)
C12 C11 H11 119.5
C10 C11 H11 119.5
C9 C10 C11 119.2(3)
C9 C10 C16 116.9(3)
C11 C10 C16 123.6(3)
N2 C16 C10 109.3(3)
N2 C16 H16A 109.8
C10 C16 H16A 109.8
N2 C16 H16B 109.8
C10 C16 H16B 109.8
H16A C16 H16B 108.3
C12 C15 H15A 109.5
C12 C15 H15B 109.5
H15A C15 H15B 109.5
C12 C15 H15C 109.5
H15A C15 H15C 109.5
H15B C15 H15C 109.5
C18 C17 C22 121.3(3)
C18 C17 N2 121.1(3)
C22 C17 N2 117.6(3)
C17 C18 C19 117.8(3)
C17 C18 C23 123.4(3)
C19 C18 C23 118.8(3)
C20 C19 C18 122.4(4)
C20 C19 H19 118.8
C18 C19 H19 118.8
C21 C20 C19 118.0(3)
C21 C20 C25 121.4(4)
C19 C20 C25 120.5(4)
C20 C21 C22 122.2(4)
C20 C21 H21 118.9
C22 C21 H21 118.9
C27 C26 C28 110.3(3)
C27 C26 P1 110.6(2)
C28 C26 P1 113.4(3)
C27 C26 H26 107.4
C28 C26 H26 107.4
P1 C26 H26 107.4
C26 C27 H27A 109.5
C26 C27 H27B 109.5
H27A C27 H27B 109.5
C26 C27 H27C 109.5
H27A C27 H27C 109.5
H27B C27 H27C 109.5
C26 C28 H28A 109.5
C26 C28 H28B 109.5
H28A C28 H28B 109.5
C26 C28 H28C 109.5
H28A C28 H28C 109.5
H28B C28 H28C 109.5
C31 C29 C30 111.0(3)
C31 C29 P1 113.3(2)
C30 C29 P1 109.9(2)
C31 C29 H29 107.5
C30 C29 H29 107.5
P1 C29 H29 107.5
C29 C31 H31A 109.5
C29 C31 H31B 109.5
H31A C31 H31B 109.5
C29 C31 H31C 109.5
H31A C31 H31C 109.5
H31B C31 H31C 109.5
C29 C30 H30A 109.5
C29 C30 H30B 109.5
H30A C30 H30B 109.5
C29 C30 H30C 109.5
H30A C30 H30C 109.5
H30B C30 H30C 109.5
C20 C25 H25A 109.5
C20 C25 H25B 109.5
H25A C25 H25B 109.5
C20 C25 H25C 109.5
H25A C25 H25C 109.5
H25B C25 H25C 109.5
C22 C24 H24A 109.5
C22 C24 H24B 109.5
H24A C24 H24B 109.5
C22 C24 H24C 109.5
H24A C24 H24C 109.5
H24B C24 H24C 109.5
C18 C23 H23A 109.5
C18 C23 H23B 109.5
H23A C23 H23B 109.5
C18 C23 H23C 109.5
H23A C23 H23C 109.5
H23B C23 H23C 109.5
C21 C22 C17 118.2(3)
C21 C22 C24 120.8(3)
C17 C22 C24 120.9(3)

loop_
_geom_bond_atom_site_label_1
_geom_bond_atom_site_label_2
_geom_bond_distance
Re1 O1 1.698(3)
Re1 N2 1.949(3)
Re1 N1 1.958(3)
Re1 O2 2.164(2)
Re1 P1 2.3975(10)
C1 F1 1.321(5)
C1 F2 1.322(5)
C1 F3 1.329(5)
C1 S1 1.820(5)
S1 O4 1.423(3)
S1 O3 1.425(3)
S1 O2 1.458(2)
P1 C3 1.803(3)
P1 C29 1.841(3)
P1 C26 1.852(3)
C2 C7 1.400(4)
C2 C3 1.403(4)
C2 N1 1.424(4)
C3 C4 1.404(4)
C4 C5 1.376(5)
C4 H4 0.9500
N1 C9 1.434(4)
N2 C17 1.459(4)
N2 C16 1.493(4)
C5 C6 1.397(5)
C5 C8 1.526(5)
C6 C7 1.378(5)
C6 H6 0.9500
C7 H7 0.9500
C8 H8A 0.9800
C8 H8B 0.9800
C8 H8C 0.9800
C9 C14 1.386(4)
C9 C10 1.393(4)
C14 C13 1.388(5)
C14 H14 0.9500
C13 C12 1.389(5)
C13 H13 0.9500
C12 C11 1.393(5)
C12 C15 1.506(5)
C11 C10 1.399(5)
C11 H11 0.9500
C10 C16 1.497(5)
C16 H16A 0.9900
C16 H16B 0.9900
C15 H15A 0.9800
C15 H15B 0.9800
C15 H15C 0.9800
C17 C18 1.393(5)
C17 C22 1.404(5)
C18 C19 1.399(5)
C18 C23 1.509(5)
C19 C20 1.383(6)
C19 H19 0.9500
C20 C21 1.383(6)
C20 C25 1.512(5)
C21 C22 1.388(5)
C21 H21 0.9500
C26 C27 1.518(5)
C26 C28 1.532(5)
C26 H26 1.0000
C27 H27A 0.9800
C27 H27B 0.9800
C27 H27C 0.9800
C28 H28A 0.9800
C28 H28B 0.9800
C28 H28C 0.9800
C29 C31 1.528(5)
C29 C30 1.530(5)
C29 H29 1.0000
C31 H31A 0.9800
C31 H31B 0.9800
C31 H31C 0.9800
C30 H30A 0.9800
C30 H30B 0.9800
C30 H30C 0.9800
C25 H25A 0.9800
C25 H25B 0.9800
C25 H25C 0.9800
C24 C22 1.503(5)
C24 H24A 0.9800
C24 H24B 0.9800
C24 H24C 0.9800
C23 H23A 0.9800
C23 H23B 0.9800
C23 H23C 0.9800

loop_
_geom_torsion_atom_site_label_1
_geom_torsion_atom_site_label_2
_geom_torsion_atom_site_label_3
_geom_torsion_atom_site_label_4
_geom_torsion
F1 C1 S1 O4 -64.0(4)
F2 C1 S1 O4 56.4(4)
F3 C1 S1 O4 175.5(3)
F1 C1 S1 O3 172.0(3)
F2 C1 S1 O3 -67.7(4)
F3 C1 S1 O3 51.4(4)
F1 C1 S1 O2 55.2(4)
F2 C1 S1 O2 175.6(3)
F3 C1 S1 O2 -65.3(3)
C7 C2 C3 C4 -0.4(5)
N1 C2 C3 C4 -177.9(3)
C7 C2 C3 P1 174.8(2)
N1 C2 C3 P1 -2.7(4)
C29 P1 C3 C2 -119.0(3)
C26 P1 C3 C2 124.0(2)
Re1 P1 C3 C2 6.0(3)
C29 P1 C3 C4 56.0(3)
C26 P1 C3 C4 -61.1(3)
Re1 P1 C3 C4 -179.0(3)
O4 S1 O2 Re1 -5.4(3)
O3 S1 O2 Re1 130.8(3)
C1 S1 O2 Re1 -118.0(3)
C2 C3 C4 C5 -1.0(5)
P1 C3 C4 C5 -175.6(3)
C7 C2 N1 C9 0.7(5)
C3 C2 N1 C9 178.1(3)
C7 C2 N1 Re1 178.8(2)
C3 C2 N1 Re1 -3.8(4)
C3 C4 C5 C6 1.0(5)
C3 C4 C5 C8 -177.1(3)
C4 C5 C6 C7 0.4(5)
C8 C5 C6 C7 178.5(3)
C5 C6 C7 C2 -1.8(5)
C3 C2 C7 C6 1.8(5)
N1 C2 C7 C6 179.2(3)
C2 N1 C9 C14 65.5(4)
Re1 N1 C9 C14 -112.8(3)
C2 N1 C9 C10 -120.1(3)
Re1 N1 C9 C10 61.6(3)
C10 C9 C14 C13 0.1(5)
N1 C9 C14 C13 174.3(3)
C9 C14 C13 C12 -0.1(5)
C14 C13 C12 C11 0.5(5)
C14 C13 C12 C15 -177.9(3)
C13 C12 C11 C10 -0.9(5)
C15 C12 C11 C10 177.5(3)
C14 C9 C10 C11 -0.5(5)
N1 C9 C10 C11 -175.0(3)
C14 C9 C10 C16 173.1(3)
N1 C9 C10 C16 -1.4(4)
C12 C11 C10 C9 0.8(5)
C12 C11 C10 C16 -172.3(3)
C17 N2 C16 C10 -105.7(3)
Re1 N2 C16 C10 54.9(3)
C9 C10 C16 N2 -56.1(4)
C11 C10 C16 N2 117.2(3)
C16 N2 C17 C18 94.0(4)
Re1 N2 C17 C18 -66.6(4)
C16 N2 C17 C22 -85.8(3)
Re1 N2 C17 C22 113.7(3)
C22 C17 C18 C19 -1.7(5)
N2 C17 C18 C19 178.6(3)
C22 C17 C18 C23 -178.9(3)
N2 C17 C18 C23 1.3(5)
C17 C18 C19 C20 0.0(5)
C23 C18 C19 C20 177.4(4)
C18 C19 C20 C21 1.9(6)
C18 C19 C20 C25 -175.8(3)
C19 C20 C21 C22 -2.4(5)
C25 C20 C21 C22 175.4(3)
C3 P1 C26 C27 -46.8(3)
C29 P1 C26 C27 -160.7(2)
Re1 P1 C26 C27 64.0(2)
C3 P1 C26 C28 77.8(3)
C29 P1 C26 C28 -36.1(3)
Re1 P1 C26 C28 -171.4(2)
C3 P1 C29 C31 -179.2(3)
C26 P1 C29 C31 -61.5(3)
Re1 P1 C29 C31 69.4(3)
C3 P1 C29 C30 56.0(3)
C26 P1 C29 C30 173.7(2)
Re1 P1 C29 C30 -55.4(3)
C20 C21 C22 C17 0.8(5)
C20 C21 C22 C24 -175.4(3)
C18 C17 C22 C21 1.3(5)
N2 C17 C22 C21 -178.9(3)
C18 C17 C22 C24 177.5(3)
N2 C17 C22 C24 -2.8(5)
